data_8105345
loop_
_publ_author_name
'Zou, Liu-Hong'
'Nie, Xu-Liang'
'Zhao, Lei'
'Huang, Guo-Ping'
'Huang, Jian-Ping'

_publ_section_title
;
 Crystal structure of
 1-(4-chloro-phenyl)-7-ethoxyl-6,8-difluoro-4-oxo-1,4-dihydro-quinoline-3-carboxylic
 acid, C18H12ClF2NO4
;
_journal_issue 4
_journal_name_full 'Zeitschrift f\"ur Kristallographie - New Crystal Structures'
_journal_page_first 967
_journal_page_last 969
_journal_paper_doi 10.1515/ncrs-2020-0125
_journal_volume 235
_journal_year 2020
_chemical_formula_moiety 'C18 H12 Cl F2 N O4'
_chemical_formula_sum 'C18 H12 Cl F2 N O4'
_chemical_formula_weight 379.74
_chemical_name_common
;
1-(4-chloro-phenyl)-7-ethoxy-6,8-difluoro-4-oxo-1,4-dihydro-quinoline-3-
carboxylic 
acid
;
_space_group_crystal_system monoclinic
_space_group_IT_number 14
_space_group_name_Hall '-P 2ybc'
_space_group_name_H-M_alt 'P 1 21/c 1'
_atom_sites_solution_hydrogens geom
_cell_angle_alpha 90
_cell_angle_beta 109.86
_cell_angle_gamma 90
_cell_formula_units_Z 4
_cell_length_a 13.544(5)
_cell_length_b 9.344(3)
_cell_length_c 13.545(5)
_cell_measurement_reflns_used 3907
_cell_measurement_temperature 296(2)
_cell_measurement_theta_max 27.06
_cell_measurement_theta_min 2.70
_cell_volume 1612.2(10)
_computing_cell_refinement 'APEX2, SAINT and SADABS [1]'
_computing_data_collection 'APEX2, SAINT and SADABS [1]'
_computing_data_reduction 'APEX2, SAINT and SADABS [1]'
_computing_molecular_graphics 'Diamond 4.0 [3]'
_computing_publication_material 'SHELXL-2014/7 (Sheldrick, 2014) [2]'
_computing_structure_refinement 'SHELXL-2014/7 (Sheldrick, 2014) [2]'
_computing_structure_solution 'SHELXL-2014/7 (Sheldrick, 2014) [2]'
_diffrn_ambient_temperature 296(2)
_diffrn_measured_fraction_theta_full 0.998
_diffrn_measured_fraction_theta_max 0.998
_diffrn_measurement_device_type 'Bruker APEX-II CCD'
_diffrn_measurement_method '\f and \w scans'
_diffrn_radiation_monochromator graphite
_diffrn_radiation_source 'sealed tube'
_diffrn_radiation_type MoK\a
_diffrn_radiation_wavelength 0.71073
_diffrn_reflns_av_R_equivalents 0.0329
_diffrn_reflns_av_unetI/netI 0.0253
_diffrn_reflns_Laue_measured_fraction_full 0.998
_diffrn_reflns_Laue_measured_fraction_max 0.998
_diffrn_reflns_limit_h_max 16
_diffrn_reflns_limit_h_min -16
_diffrn_reflns_limit_k_max 11
_diffrn_reflns_limit_k_min -11
_diffrn_reflns_limit_l_max 16
_diffrn_reflns_limit_l_min -15
_diffrn_reflns_number 12053
_diffrn_reflns_point_group_measured_fraction_full 0.998
_diffrn_reflns_point_group_measured_fraction_max 0.998
_diffrn_reflns_theta_full 25.242
_diffrn_reflns_theta_max 25.493
_diffrn_reflns_theta_min 2.703
_exptl_absorpt_coefficient_mu 0.284
_exptl_crystal_colour COLORLESS
_exptl_crystal_density_diffrn 1.564
_exptl_crystal_description BLOCK
_exptl_crystal_F_000 776
_exptl_crystal_size_max 0.200
_exptl_crystal_size_mid 0.160
_exptl_crystal_size_min 0.130
_refine_diff_density_max 0.301
_refine_diff_density_min -0.216
_refine_diff_density_rms 0.040
_refine_ls_abs_structure_details
;
 Flack x determined using 1462 quotients [(I+)-(I-)]/[(I+)+(I-)]
 (Parsons, Flack and Wagner, Acta Crystallogr. B69 (2013) 249-259).
;
_refine_ls_extinction_coef .
_refine_ls_extinction_expression Fc^*^=kFc[1+0.001xFc^2^\l^3^/sin(2\q)]^-1/4^
_refine_ls_extinction_method none
_refine_ls_goodness_of_fit_ref 1.030
_refine_ls_hydrogen_treatment constr
_refine_ls_matrix_type full
_refine_ls_number_parameters 249
_refine_ls_number_reflns 2988
_refine_ls_number_restraints 1
_refine_ls_restrained_S_all 1.030
_refine_ls_R_factor_all 0.0549
_refine_ls_R_factor_gt 0.0393
_refine_ls_shift/su_max 0.000
_refine_ls_shift/su_mean 0.000
_refine_ls_structure_factor_coef Fsqd
_refine_ls_weighting_details 'w=1/[\s^2^(Fo^2^)+(0.0443P)^2^+0.6069P] where P=(Fo^2^+2Fc^2^)/3'
_refine_ls_weighting_scheme calc
_refine_ls_wR_factor_gt 0.0953
_refine_ls_wR_factor_ref 0.1058
_reflns_Friedel_coverage 0.000
_reflns_Friedel_fraction_full .
_reflns_Friedel_fraction_max .
_reflns_number_gt 2251
_reflns_number_total 2988
_reflns_threshold_expression 'I > 2\s(I)'
_cod_data_source_file suppl_ncrs-2020-0125_suppl.cif
_cod_data_source_block 3
_cod_original_cell_volume 1612.4(10)
_cod_original_sg_symbol_H-M 'P 21/c'
_cod_database_code 8105345
_shelx_space_group_comment
;
The symmetry employed for this shelxl refinement is uniquely defined
by the following loop, which should always be used as a source of
symmetry information in preference to the above space-group names.
They are only intended as comments.
;
_shelx_estimated_absorpt_t_min 0.945
_shelx_estimated_absorpt_t_max 0.964

loop_
_space_group_symop_operation_xyz
'x, y, z'
'-x, y+1/2, -z+1/2'
'-x, -y, -z'
'x, -y-1/2, z-1/2'

loop_
_atom_site_label
_atom_site_type_symbol
_atom_site_fract_x
_atom_site_fract_y
_atom_site_fract_z
_atom_site_U_iso_or_equiv
_atom_site_adp_type
_atom_site_occupancy
_atom_site_site_symmetry_order
_atom_site_calc_flag
_atom_site_refinement_flags_posn
_atom_site_refinement_flags_adp
_atom_site_refinement_flags_occupancy
_atom_site_disorder_assembly
_atom_site_disorder_group
C1 C 0.83318(14) 0.0732(2) 0.43218(14) 0.0421(4) Uani 1 1 d . . . A 1
C2 C 0.74913(15) -0.0206(2) 0.39365(15) 0.0481(5) Uani 1 1 d . . . A 1
C3 C 0.72053(16) -0.1151(2) 0.45689(17) 0.0537(5) Uani 1 1 d . . . A 1
C4 C 0.78124(18) -0.1169(2) 0.56385(16) 0.0561(5) Uani 1 1 d . . . A 1
C5 C 0.86451(17) -0.0301(2) 0.60473(16) 0.0510(5) Uani 1 1 d . . . A 1
H5 H 0.9037 -0.0348 0.6759 0.061 Uiso 1 1 calc R U . A 1
C6 C 0.89194(15) 0.0670(2) 0.54009(14) 0.0421(4) Uani 1 1 d . . . A 1
C7 C 0.97992(15) 0.1630(2) 0.58605(15) 0.0451(5) Uani 1 1 d . . . A 1
C8 C 1.00360(15) 0.2577(2) 0.51487(15) 0.0437(4) Uani 1 1 d . . . A 1
C9 C 0.94274(15) 0.2596(2) 0.41129(15) 0.0459(5) Uani 1 1 d . . . A 1
H9 H 0.9597 0.3246 0.3676 0.055 Uiso 1 1 calc R U . A 1
C10 C 1.09032(16) 0.3617(2) 0.55004(17) 0.0519(5) Uani 1 1 d . . . A 1
C11 C 0.79339(15) 0.2046(2) 0.26158(14) 0.0429(4) Uani 1 1 d . . . B 1
C12 C 0.72062(16) 0.3114(2) 0.24645(16) 0.0509(5) Uani 1 1 d . . . B 1
H12 H 0.7163 0.3639 0.3032 0.061 Uiso 1 1 calc R U . B 1
C13 C 0.65381(17) 0.3405(2) 0.14633(16) 0.0547(5) Uani 1 1 d . . . B 1
H13 H 0.6035 0.4121 0.1349 0.066 Uiso 1 1 calc R U . B 1
C14 C 0.66227(16) 0.2626(2) 0.06386(15) 0.0499(5) Uani 1 1 d . . . B 1
C15 C 0.73762(17) 0.1596(2) 0.07809(16) 0.0533(5) Uani 1 1 d . . . B 1
H15 H 0.7440 0.1105 0.0209 0.064 Uiso 1 1 calc R U . B 1
C16 C 0.80398(16) 0.1295(2) 0.17837(15) 0.0503(5) Uani 1 1 d . . . B 1
H16 H 0.8553 0.0593 0.1896 0.060 Uiso 1 1 calc R U . B 1
C17 C 0.6243(3) -0.3329(4) 0.4318(4) 0.0703(16) Uani 0.635(8) 1 d . U P A 1
H17A H 0.5980 -0.3463 0.4895 0.084 Uiso 0.56(4) 1 calc R U P C 1
H17B H 0.6936 -0.3755 0.4520 0.084 Uiso 0.76(4) 1 calc R U P D 1
C18 C 0.5549(2) -0.4072(3) 0.3393(3) 0.0987(10) Uani 1 1 d . U . . .
H18A H 0.5857 -0.4066 0.2851 0.148 Uiso 1 1 calc R U . A 1
H18B H 0.4882 -0.3596 0.3146 0.148 Uiso 1 1 calc R U . A 1
H18C H 0.5453 -0.5043 0.3574 0.148 Uiso 1 1 calc R U . A 1
Cl1 Cl 0.57505(5) 0.29522(8) -0.06195(4) 0.0741(2) Uani 1 1 d . . . . .
F1 F 0.69051(10) -0.02017(14) 0.29174(9) 0.0693(4) Uani 1 1 d . . . . .
F2 F 0.75266(13) -0.20755(17) 0.62604(11) 0.0861(5) Uani 1 1 d . . . . .
N1 N 0.86015(12) 0.17355(17) 0.36877(12) 0.0440(4) Uani 1 1 d . . . . .
O1 O 1.14296(13) 0.36268(19) 0.65210(12) 0.0709(5) Uani 1 1 d . . . . .
H1 H 1.1213 0.2983 0.6805 0.106 Uiso 1 1 calc R U . A 1
O2 O 1.11349(12) 0.44157(17) 0.49151(13) 0.0653(4) Uani 1 1 d . . . . .
O3 O 1.03103(12) 0.16004(17) 0.68288(11) 0.0612(4) Uani 1 1 d . . . . .
O4 O 0.63224(14) -0.1920(2) 0.41624(15) 0.0800(5) Uani 1 1 d . . . . .
C17B C 0.6119(7) -0.2834(10) 0.3329(6) 0.089(4) Uani 0.365(8) 1 d . . P A 2
H17C H 0.6781 -0.3126 0.3264 0.107 Uiso 0.44(4) 1 calc R U P C 2
H17D H 0.5729 -0.2318 0.2695 0.107 Uiso 0.24(4) 1 calc R U P D 2

loop_
_atom_site_aniso_label
_atom_site_aniso_U_11
_atom_site_aniso_U_22
_atom_site_aniso_U_33
_atom_site_aniso_U_23
_atom_site_aniso_U_13
_atom_site_aniso_U_12
C1 0.0458(10) 0.0401(10) 0.0414(10) 0.0002(8) 0.0161(8) 0.0047(8)
C2 0.0496(11) 0.0508(12) 0.0389(10) 0.0013(9) 0.0087(9) -0.0015(9)
C3 0.0536(12) 0.0515(12) 0.0559(12) -0.0009(10) 0.0185(10) -0.0061(10)
C4 0.0694(14) 0.0553(13) 0.0486(12) 0.0061(10) 0.0264(11) -0.0068(11)
C5 0.0617(13) 0.0526(12) 0.0392(11) 0.0014(9) 0.0176(9) 0.0005(10)
C6 0.0469(10) 0.0426(11) 0.0376(10) -0.0013(8) 0.0154(8) 0.0069(8)
C7 0.0470(11) 0.0459(11) 0.0408(11) -0.0046(9) 0.0130(9) 0.0068(9)
C8 0.0455(10) 0.0405(10) 0.0442(11) -0.0034(9) 0.0141(9) 0.0044(8)
C9 0.0491(11) 0.0427(11) 0.0465(11) 0.0011(9) 0.0167(9) 0.0006(9)
C10 0.0476(12) 0.0499(12) 0.0561(13) -0.0059(11) 0.0149(10) 0.0010(10)
C11 0.0476(11) 0.0449(11) 0.0352(10) 0.0026(8) 0.0130(8) -0.0017(9)
C12 0.0613(13) 0.0515(12) 0.0417(11) -0.0005(9) 0.0199(10) 0.0060(10)
C13 0.0571(13) 0.0561(13) 0.0497(12) 0.0063(10) 0.0167(10) 0.0099(10)
C14 0.0507(12) 0.0591(13) 0.0382(10) 0.0070(9) 0.0128(9) -0.0072(10)
C15 0.0592(13) 0.0617(14) 0.0420(11) -0.0074(10) 0.0209(10) -0.0040(11)
C16 0.0522(12) 0.0515(12) 0.0474(11) -0.0025(10) 0.0172(9) 0.0046(9)
C17 0.059(2) 0.053(2) 0.090(3) 0.0113(18) 0.0134(19) -0.0006(17)
C18 0.090(2) 0.0657(18) 0.115(2) -0.0086(17) 0.0023(17) -0.0007(16)
Cl1 0.0707(4) 0.0951(5) 0.0442(3) 0.0111(3) 0.0036(3) -0.0049(3)
F1 0.0708(8) 0.0737(9) 0.0474(7) 0.0089(6) -0.0005(6) -0.0226(7)
F2 0.1106(12) 0.0919(11) 0.0575(8) 0.0102(8) 0.0309(8) -0.0380(9)
N1 0.0478(9) 0.0443(9) 0.0376(8) 0.0025(7) 0.0114(7) -0.0006(7)
O1 0.0722(11) 0.0737(12) 0.0550(9) -0.0098(8) 0.0063(8) -0.0186(9)
O2 0.0591(9) 0.0628(10) 0.0725(11) 0.0029(9) 0.0203(8) -0.0120(8)
O3 0.0661(9) 0.0700(10) 0.0397(8) -0.0018(7) 0.0078(7) -0.0061(8)
O4 0.0736(11) 0.0764(12) 0.0882(13) -0.0059(10) 0.0250(10) -0.0267(9)
C17B 0.078(6) 0.124(8) 0.070(6) -0.025(5) 0.030(4) -0.033(5)

loop_
_atom_type_symbol
_atom_type_description
_atom_type_scat_dispersion_real
_atom_type_scat_dispersion_imag
_atom_type_scat_source
C C 0.0033 0.0016 'International Tables Vol C Tables 4.2.6.8 and 6.1.1.4'
H H 0.0000 0.0000 'International Tables Vol C Tables 4.2.6.8 and 6.1.1.4'
N N 0.0061 0.0033 'International Tables Vol C Tables 4.2.6.8 and 6.1.1.4'
O O 0.0106 0.0060 'International Tables Vol C Tables 4.2.6.8 and 6.1.1.4'
F F 0.0171 0.0103 'International Tables Vol C Tables 4.2.6.8 and 6.1.1.4'
Cl Cl 0.1484 0.1585 'International Tables Vol C Tables 4.2.6.8 and 6.1.1.4'

loop_
_geom_angle_atom_site_label_1
_geom_angle_atom_site_label_2
_geom_angle_atom_site_label_3
_geom_angle
_geom_angle_site_symmetry_1
_geom_angle_site_symmetry_3
C2 C1 N1 122.86(17) . .
C2 C1 C6 117.74(18) . .
N1 C1 C6 119.39(17) . .
F1 C2 C3 116.79(18) . .
F1 C2 C1 120.55(17) . .
C3 C2 C1 122.64(18) . .
O4 C3 C2 119.3(2) . .
O4 C3 C4 123.0(2) . .
C2 C3 C4 117.48(19) . .
F2 C4 C5 120.16(19) . .
F2 C4 C3 117.6(2) . .
C5 C4 C3 122.2(2) . .
C4 C5 C6 119.87(19) . .
C5 C6 C1 120.05(18) . .
C5 C6 C7 119.15(18) . .
C1 C6 C7 120.78(17) . .
O3 C7 C8 123.30(19) . .
O3 C7 C6 120.94(19) . .
C8 C7 C6 115.76(17) . .
C9 C8 C7 120.53(18) . .
C9 C8 C10 117.43(18) . .
C7 C8 C10 121.97(18) . .
N1 C9 C8 124.02(19) . .
O2 C10 O1 121.0(2) . .
O2 C10 C8 123.6(2) . .
O1 C10 C8 115.4(2) . .
C12 C11 C16 121.30(18) . .
C12 C11 N1 117.81(17) . .
C16 C11 N1 120.89(18) . .
C11 C12 C13 119.33(19) . .
C14 C13 C12 119.3(2) . .
C15 C14 C13 121.58(19) . .
C15 C14 Cl1 119.15(16) . .
C13 C14 Cl1 119.27(17) . .
C14 C15 C16 119.19(19) . .
C11 C16 C15 119.23(19) . .
O4 C17 C18 113.2(3) . .
C9 N1 C1 119.46(16) . .
C9 N1 C11 117.06(16) . .
C1 N1 C11 122.81(16) . .
C3 O4 C17 124.6(2) . .
O4 C17B C18 115.1(6) . .

loop_
_geom_bond_atom_site_label_1
_geom_bond_atom_site_label_2
_geom_bond_distance
_geom_bond_site_symmetry_2
C1 C2 1.391(3) .
C1 N1 1.401(2) .
C1 C6 1.408(3) .
C2 F1 1.338(2) .
C2 C3 1.374(3) .
C3 O4 1.343(3) .
C3 C4 1.402(3) .
C4 F2 1.341(2) .
C4 C5 1.346(3) .
C5 C6 1.396(3) .
C6 C7 1.452(3) .
C7 O3 1.258(2) .
C7 C8 1.423(3) .
C8 C9 1.365(3) .
C8 C10 1.474(3) .
C9 N1 1.338(3) .
C10 O2 1.205(3) .
C10 O1 1.323(3) .
C11 C12 1.369(3) .
C11 C16 1.376(3) .
C11 N1 1.455(2) .
C12 C13 1.378(3) .
C13 C14 1.370(3) .
C14 C15 1.368(3) .
C14 Cl1 1.739(2) .
C15 C16 1.379(3) .
C17 O4 1.343(4) .
C17 C18 1.462(5) .
C18 C17B 1.409(8) .
O4 C17B 1.367(8) .
